data_2006297
loop_
_publ_author_name
'Kienitz, Carsten O.'
'Th\"one, Carsten'
'Jones, Peter G.'

_publ_section_title <i>cyclo</i>-Tetrakis(\m-oxo)tetrakis[iodo(\h^5^-methylcyclopentadienyl)titanium(IV)]
_journal_issue 7
_journal_name_full 'Acta Crystallographica Section C'
_journal_page_first 843
_journal_page_last 845
_journal_paper_doi 10.1107/S0108270196007524
_journal_volume 53
_journal_year 1997
_chemical_formula_iupac '[Ti4 I4 O4 (C6 H7)4]'
_chemical_formula_sum 'C24 H28 I4 O4 Ti4'
_chemical_formula_weight 1079.66
_chemical_name_systematic
;
 Cyclotetra[iodo-methylcyclopentadienyl-\m-oxo-titanium (IV)]
;
_space_group_IT_number 33
_symmetry_cell_setting orthorhombic
_symmetry_space_group_name_Hall 'P 2c -2n'
_symmetry_space_group_name_H-M 'P n a 21'
_audit_creation_method SHELXL
_cell_angle_alpha 90.00
_cell_angle_beta 90.00
_cell_angle_gamma 90.00
_cell_formula_units_Z 4
_cell_length_a 19.239(3)
_cell_length_b 10.500(2)
_cell_length_c 15.696(2)
_cell_measurement_reflns_used 54
_cell_measurement_temperature 143(2)
_cell_measurement_theta_max 11.5
_cell_measurement_theta_min 10
_cell_volume 3170.7(9)
_computing_cell_refinement DIF4
_computing_data_collection 'DIF4 (Stoe & Cie, 1992a)'
_computing_data_reduction 'REDU4 (Stoe & Cie, 1992b)'
_computing_molecular_graphics 'XP5 (Siemens, 1994)'
_computing_publication_material SHELXL93
_computing_structure_refinement 'SHELXL93 (Sheldrick, 1993b)'
_computing_structure_solution 'SHELXS86 (Sheldrick, 1990)'
_diffrn_ambient_temperature 143(2)
_diffrn_measurement_device 'Stoe STADI4'
_diffrn_measurement_method '\w-\q scan'
_diffrn_radiation_monochromator graphite
_diffrn_radiation_source 'fine-focus sealed tube'
_diffrn_radiation_type MoK\a
_diffrn_radiation_wavelength 0.71073
_diffrn_reflns_av_R_equivalents 0.0616
_diffrn_reflns_av_sigmaI/netI 0.1174
_diffrn_reflns_limit_h_max 22
_diffrn_reflns_limit_h_min 0
_diffrn_reflns_limit_k_max 1
_diffrn_reflns_limit_k_min -12
_diffrn_reflns_limit_l_max 18
_diffrn_reflns_limit_l_min -18
_diffrn_reflns_number 5730
_diffrn_reflns_theta_max 25.03
_diffrn_reflns_theta_min 3.15
_diffrn_standards_decay_% 2.2
_diffrn_standards_interval_time 60
_diffrn_standards_number 3
_exptl_absorpt_coefficient_mu 4.893
_exptl_absorpt_correction_T_max .699
_exptl_absorpt_correction_T_min .447
_exptl_absorpt_correction_type '\DF (SHELXA; Sheldrick, 1993a)'
_exptl_crystal_colour yellow
_exptl_crystal_density_diffrn 2.262
_exptl_crystal_density_method 'not measured'
_exptl_crystal_description plate
_exptl_crystal_F_000 2016
_exptl_crystal_size_max 0.50
_exptl_crystal_size_mid 0.25
_exptl_crystal_size_min 0.05
_refine_diff_density_max 1.216
_refine_diff_density_min -1.071
_refine_ls_abs_structure_details 'Flack (1983)'
_refine_ls_abs_structure_Flack 0.65(9)
_refine_ls_extinction_method none
_refine_ls_goodness_of_fit_all 1.018
_refine_ls_goodness_of_fit_obs 1.046
_refine_ls_hydrogen_treatment 'Methyl H atoms rigid, others riding'
_refine_ls_matrix_type full
_refine_ls_number_parameters 330
_refine_ls_number_reflns 5449
_refine_ls_number_restraints 695
_refine_ls_restrained_S_all 0.964
_refine_ls_restrained_S_obs 0.967
_refine_ls_R_factor_all 0.1167
_refine_ls_R_factor_obs .0766
_refine_ls_shift/esd_max -0.002
_refine_ls_shift/esd_mean 0.000
_refine_ls_structure_factor_coef Fsqd
_refine_ls_weighting_details 'w = 1/[\s^2^(Fo^2^)+(0.0637P)^2^+52.2807P] where P=(Fo^2^+2Fc^2^)/3'
_refine_ls_weighting_scheme calc
_refine_ls_wR_factor_all 0.1860
_refine_ls_wR_factor_obs .1578
_reflns_number_observed 3776
_reflns_number_total 5449
_reflns_observed_criterion >2sigma(I)
_cod_data_source_file fg1201.cif
_cod_data_source_block again
_cod_depositor_comments
;
The following automatic conversions were performed:

'_refine_ls_weighting_scheme' value 'calc w =
1/[\s^2^(Fo^2^)+(0.0637P)^2^+52.2807P] where P=(Fo^2^+2Fc^2^)/3' was
changed to 'calc'. New tag '_refine_ls_weighting_details' was
created. The value of the new tag was set to 'w =
1/[\s^2^(Fo^2^)+(0.0637P)^2^+52.2807P] where P=(Fo^2^+2Fc^2^)/3'.

Automatic conversion script
Id: cif_fix_values 3143 2015-03-26 13:38:13Z robertas 
;
_cod_database_code 2006297

loop_
_symmetry_equiv_pos_as_xyz
'x, y, z'
'-x, -y, z+1/2'
'x+1/2, -y+1/2, z'
'-x+1/2, y+1/2, z+1/2'

loop_
_atom_site_aniso_label
_atom_site_aniso_U_11
_atom_site_aniso_U_22
_atom_site_aniso_U_33
_atom_site_aniso_U_12
_atom_site_aniso_U_13
_atom_site_aniso_U_23
I1 .0399(9) .0331(9) .0305(8) .0100(7) .0094(7) -.0011(7)
Ti1 .0186(18) .0172(19) .0181(17) .0005(15) -.0034(15) -.0017(15)
C11 .027(6) .029(6) .030(7) .001(5) -.004(5) .007(5)
C12 .025(6) .030(5) .018(7) .003(5) -.010(5) .003(5)
C13 .026(5) .029(6) .018(7) .002(5) -.004(4) .012(6)
C14 .038(7) .031(6) .025(6) .001(5) -.012(5) -.002(5)
C15 .035(6) .031(6) .023(4) .012(5) .000(5) .009(5)
C16 .039(9) .046(10) .051(12) -.007(8) .014(10) .020(9)
O1 .017(4) .026(6) .031(6) .006(4) -.003(4) -.007(5)
Ti2 .0203(18) .0160(18) .0193(18) .0020(15) -.0005(15) -.0031(15)
C21 .033(6) .037(6) .024(4) -.002(5) .005(6) .002(5)
C22 .033(6) .032(6) .026(6) .006(5) .003(6) -.008(5)
C23 .037(7) .025(5) .030(8) -.004(5) -.009(6) -.005(5)
C24 .026(5) .031(6) .032(8) -.006(5) -.007(5) -.003(6)
C25 .028(5) .028(6) .021(6) .001(5) -.002(5) .000(5)
C26 .050(11) .058(11) .043(10) -.027(10) .008(10) .007(10)
I2 .0299(8) .0325(8) .0371(8) -.0064(7) .0086(7) .0049(8)
I3 .0352(9) .0342(8) .0403(9) -.0006(7) -.0124(7) .0137(8)
Ti3 .0120(16) .0193(19) .0234(18) .0007(15) .0016(14) -.0025(16)
C31 .036(6) .034(6) .025(4) -.006(6) -.001(5) -.001(5)
C32 .028(6) .034(6) .031(7) -.006(5) .011(4) -.008(5)
C33 .027(5) .039(7) .041(8) .008(5) .007(5) -.012(6)
C34 .041(7) .028(5) .036(8) .004(5) .010(6) -.009(5)
C35 .036(6) .026(6) .033(6) -.006(5) .001(5) -.012(5)
C36 .051(11) .040(10) .034(9) .010(9) .004(9) .001(9)
O3 .018(4) .025(5) .021(5) -.008(4) -.003(4) -.003(5)
Ti4 .0212(18) .0146(18) .0211(18) -.0010(15) .0020(15) -.0005(16)
C41 .029(6) .027(5) .030(7) -.002(5) .004(5) .009(5)
C42 .028(6) .028(5) .034(7) -.008(5) .006(5) .004(5)
C43 .027(5) .036(7) .029(7) -.001(5) .006(5) .016(6)
C44 .033(6) .029(6) .038(7) .002(5) .015(5) .005(5)
C45 .033(6) .031(6) .023(5) -.009(6) .007(5) .007(5)
C46 .038(10) .045(10) .071(14) .007(8) .011(10) .030(9)
I4 .0363(8) .0354(9) .0327(8) -.0023(7) -.0087(7) -.0069(8)
O2 .012(5) .017(4) .023(5) .001(4) -.004(4) .002(4)
O4 .026(6) .019(4) .022(5) .000(4) .001(5) .001(4)

loop_
_atom_site_label
_atom_site_fract_x
_atom_site_fract_y
_atom_site_fract_z
_atom_site_U_iso_or_equiv
_atom_site_thermal_displace_type
_atom_site_calc_flag
_atom_site_refinement_flags
_atom_site_occupancy
_atom_site_disorder_group
_atom_site_type_symbol
I1 .51614(8) .36267(15) .28872(9) .0345(4) Uani d . 1 . I
Ti1 .45035(19) .4521(4) .4263(2) .0180(8) Uani d U 1 . Ti
C11 .4386(8) .3040(15) .5421(11) .028(3) Uani d DU 1 . C
C12 .5030(8) .2810(15) .5033(10) .024(3) Uani d DU 1 . C
H12 .5164 .2044 .4756 .029 Uiso calc R 1 . H
C13 .5449(8) .3921(16) .5125(10) .024(3) Uani d DU 1 . C
H13 .5911 .4022 .4923 .029 Uiso calc R 1 . H
C14 .5063(9) .4832(16) .5562(12) .031(3) Uani d DU 1 . C
H14 .5215 .5658 .5723 .037 Uiso calc R 1 . H
C15 .4404(9) .4295(15) .5719(12) .030(3) Uani d DU 1 . C
H15 .4028 .4722 .5987 .036 Uiso calc R 1 . H
C16 .3792(10) .213(2) .5498(16) .045(6) Uani d DU 1 . C
H16A .3367 .2593 .5644 .054 Uiso calc R 1 . H
H16B .3893 .1502 .5946 .054 Uiso calc R 1 . H
H16C .3725 .1682 .4955 .054 Uiso calc R 1 . H
O1 .3597(7) .4191(12) .4057(10) .025(3) Uani d U 1 . O
Ti2 .27221(19) .4533(4) .3679(2) .0185(8) Uani d U 1 . Ti
C21 .2849(8) .4677(15) .2214(11) .031(3) Uani d DU 1 . C
C22 .3040(8) .3434(15) .2456(11) .030(3) Uani d DU 1 . C
H22 .3492 .3075 .2414 .036 Uiso calc R 1 . H
C23 .2439(9) .2811(15) .2772(12) .031(3) Uani d DU 1 . C
H23 .2417 .1968 .2991 .037 Uiso calc R 1 . H
C24 .1886(8) .3667(16) .2703(13) .030(3) Uani d DU 1 . C
H24 .1419 .3499 .2861 .035 Uiso calc R 1 . H
C25 .2135(8) .4824(15) .2359(12) .026(3) Uani d DU 1 . C
H25 .1867 .5566 .2246 .031 Uiso calc R 1 . H
C26 .3325(12) .568(2) .1862(16) .050(6) Uani d DU 1 . C
H26A .3329 .5623 .1238 .060 Uiso calc R 1 . H
H26B .3796 .5541 .2081 .060 Uiso calc R 1 . H
H26C .3160 .6521 .2036 .060 Uiso calc R 1 . H
I2 .19076(7) .36948(15) .49362(10) .0332(4) Uani d . 1 . I
I3 .21575(8) .88955(15) .25804(10) .0366(4) Uani d . 1 . I
Ti3 .27159(18) .7932(4) .3988(2) .0182(8) Uani d U 1 . Ti
C31 .2639(8) .7761(15) .5459(11) .032(3) Uani d DU 1 . C
C32 .1964(8) .7605(16) .5139(11) .031(3) Uani d DU 1 . C
H32 .1694 .6850 .5178 .037 Uiso calc R 1 . H
C33 .1747(9) .8754(18) .4748(12) .036(4) Uani d DU 1 . C
H33 .1309 .8908 .4488 .043 Uiso calc R 1 . H
C34 .2298(10) .9621(16) .4815(13) .035(3) Uani d DU 1 . C
H34 .2310 1.0456 .4583 .042 Uiso calc R 1 . H
C35 .2835(9) .9027(15) .5292(13) .032(3) Uani d DU 1 . C
H35 .3257 .9418 .5469 .038 Uiso calc R 1 . H
C36 .3070(12) .675(2) .5881(14) .041(5) Uani d DU 1 . C
H36A .3089 .5998 .5515 .050 Uiso calc R 1 . H
H36B .2862 .6527 .6430 .050 Uiso calc R 1 . H
H36C .3542 .7078 .5973 .050 Uiso calc R 1 . H
O3 .3634(7) .8252(12) .3864(9) .021(2) Uani d U 1 . O
Ti4 .45495(18) .7894(4) .3871(2) .0190(8) Uani d U 1 . Ti
C41 .4638(8) .9397(14) .2727(11) .029(3) Uani d DU 1 . C
C42 .5211(8) .9560(16) .3270(11) .030(3) Uani d DU 1 . C
H42 .5306 1.0301 .3597 .036 Uiso calc R 1 . H
C43 .5623(9) .8447(17) .3255(12) .031(3) Uani d DU 1 . C
H43 .6039 .8306 .3566 .037 Uiso calc R 1 . H
C44 .5304(9) .7598(16) .2699(13) .033(3) Uani d DU 1 . C
H44 .5473 .6778 .2549 .040 Uiso calc R 1 . H
C45 .4685(9) .8164(15) .2394(12) .029(3) Uani d DU 1 . C
H45 .4356 .7773 .2026 .035 Uiso calc R 1 . H
C46 .4092(11) 1.040(2) .2575(18) .051(6) Uani d DU 1 . C
H46A .3718 1.0035 .2225 .061 Uiso calc R 1 . H
H46B .4299 1.1122 .2278 .061 Uiso calc R 1 . H
H46C .3901 1.0677 .3122 .061 Uiso calc R 1 . H
I4 .49438(8) .87831(15) .53893(10) .0348(4) Uani d . 1 . I
O2 .2624(6) .6251(14) .3811(9) .018(2) Uani d U 1 . O
O4 .4599(7) .6169(14) .4082(9) .022(3) Uani d U 1 . O

loop_
_atom_type_symbol
_atom_type_description
_atom_type_scat_dispersion_real
_atom_type_scat_dispersion_imag
_atom_type_scat_source
C C 0.0033 0.0016 'International Tables Vol C Tables 4.2.6.8 and 6.1.1.4'
H H 0.0000 0.0000 'International Tables Vol C Tables 4.2.6.8 and 6.1.1.4'
Ti Ti 0.2776 0.4457 'International Tables Vol C Tables 4.2.6.8 and 6.1.1.4'
I I -0.4742 1.8119 'International Tables Vol C Tables 4.2.6.8 and 6.1.1.4'
O O 0.0106 0.0060 'International Tables Vol C Tables 4.2.6.8 and 6.1.1.4'

loop_
_geom_angle_atom_site_label_1
_geom_angle_atom_site_label_2
_geom_angle_atom_site_label_3
_geom_angle
_geom_angle_publ_flag
O4 Ti1 O1 105.1(6) y
O4 Ti1 I1 99.5(5) y
O1 Ti1 I1 104.2(5) y
O1 Ti2 O2 104.7(6) y
O1 Ti2 I2 103.7(5) y
O2 Ti2 I2 100.5(4) y
O2 Ti3 O3 105.2(6) y
O2 Ti3 I3 101.9(5) y
O3 Ti3 I3 103.6(5) y
O3 Ti4 O4 104.8(6) y
O3 Ti4 I4 102.1(5) y
O4 Ti4 I4 99.7(5) y
Ti1 O1 Ti2 155.9(9) y
Ti3 O2 Ti2 168.2(7) y
Ti4 O3 Ti3 156.3(8) y
Ti1 O4 Ti4 171.0(9) y
X1A Ti1 O1 114.3 y
X1A Ti1 O4 118.6 y
X1A Ti1 I1 113.3 y
X1B Ti2 O1 116.8 y
X1B Ti2 O2 114.3 y
X1B Ti2 I2 115.0 y
X1C Ti3 O2 114.3 y
X1C Ti3 O3 115.0 y
X1C Ti3 I3 115.4 y
X1D Ti4 O3 114.6 y
X1D Ti4 O4 119.1 y
X1D Ti4 I4 114.2 y
O4 Ti1 C15 105.6(6) ?
O1 Ti1 C15 94.4(7) ?
O4 Ti1 C14 87.4(6) ?
O1 Ti1 C14 129.0(7) ?
C15 Ti1 C14 35.4(4) ?
O4 Ti1 C13 106.0(6) ?
O1 Ti1 C13 142.9(6) ?
C15 Ti1 C13 57.7(5) ?
C14 Ti1 C13 34.6(5) ?
O4 Ti1 C12 140.8(6) ?
O1 Ti1 C12 110.8(6) ?
C15 Ti1 C12 57.1(5) ?
C14 Ti1 C12 57.8(5) ?
C13 Ti1 C12 35.0(4) ?
O4 Ti1 C11 140.1(6) ?
O1 Ti1 C11 85.4(6) ?
C15 Ti1 C11 34.5(4) ?
C14 Ti1 C11 58.1(5) ?
C13 Ti1 C11 57.6(5) ?
C12 Ti1 C11 34.0(4) ?
C15 Ti1 I1 143.5(5) ?
C14 Ti1 I1 122.5(5) ?
C13 Ti1 I1 90.3(4) ?
C12 Ti1 I1 86.8(4) ?
C11 Ti1 I1 115.4(4) ?
C15 C11 C12 106.6(13) ?
C15 C11 C16 126.6(14) ?
C12 C11 C16 126.8(14) ?
C15 C11 Ti1 69.0(10) ?
C12 C11 Ti1 72.5(9) ?
C16 C11 Ti1 123.2(12) ?
C11 C12 C13 108.3(12) ?
C11 C12 Ti1 73.5(8) ?
C13 C12 Ti1 71.1(8) ?
C14 C13 C12 108.2(11) ?
C14 C13 Ti1 71.8(10) ?
C12 C13 Ti1 74.0(8) ?
C13 C14 C15 106.9(12) ?
C13 C14 Ti1 73.7(9) ?
C15 C14 Ti1 71.4(11) ?
C11 C15 C14 109.9(12) ?
C11 C15 Ti1 76.6(10) ?
C14 C15 Ti1 73.2(11) ?
O1 Ti2 C21 103.8(6) ?
O2 Ti2 C21 93.4(6) ?
O1 Ti2 C22 85.9(6) ?
O2 Ti2 C22 127.7(6) ?
C21 Ti2 C22 35.3(4) ?
O1 Ti2 C23 105.0(6) ?
O2 Ti2 C23 143.1(6) ?
C21 Ti2 C23 58.4(5) ?
C22 Ti2 C23 35.2(4) ?
O1 Ti2 C25 138.4(7) ?
O2 Ti2 C25 85.6(6) ?
C21 Ti2 C25 34.7(4) ?
C22 Ti2 C25 57.9(5) ?
C23 Ti2 C25 57.6(5) ?
O1 Ti2 C24 138.8(6) ?
O2 Ti2 C24 112.2(6) ?
C21 Ti2 C24 57.4(5) ?
C22 Ti2 C24 57.3(5) ?
C23 Ti2 C24 34.1(5) ?
C25 Ti2 C24 34.4(4) ?
C21 Ti2 I2 144.8(4) ?
C22 Ti2 I2 127.0(4) ?
C23 Ti2 I2 93.3(4) ?
C25 Ti2 I2 114.0(4) ?
C24 Ti2 I2 87.4(4) ?
C25 C21 C22 108.3(13) ?
C25 C21 C26 125.5(14) ?
C22 C21 C26 126.1(14) ?
C25 C21 Ti2 75.1(10) ?
C22 C21 Ti2 72.5(9) ?
C26 C21 Ti2 118.4(12) ?
C21 C22 C23 108.0(12) ?
C21 C22 Ti2 72.2(9) ?
C23 C22 Ti2 74.0(8) ?
C24 C23 C22 107.2(11) ?
C24 C23 Ti2 74.3(10) ?
C22 C23 Ti2 70.8(8) ?
C23 C24 C25 109.0(11) ?
C23 C24 Ti2 71.6(9) ?
C25 C24 Ti2 72.0(10) ?
C21 C25 C24 107.4(12) ?
C21 C25 Ti2 70.2(9) ?
C24 C25 Ti2 73.6(10) ?
O2 Ti3 C31 94.1(6) ?
O3 Ti3 C31 100.6(6) ?
O2 Ti3 C32 85.1(6) ?
O3 Ti3 C32 135.6(6) ?
C31 Ti3 C32 35.0(4) ?
O2 Ti3 C34 142.8(6) ?
O3 Ti3 C34 104.7(6) ?
C31 Ti3 C34 59.0(5) ?
C32 Ti3 C34 58.0(5) ?
O2 Ti3 C35 128.5(6) ?
O3 Ti3 C35 84.7(6) ?
C31 Ti3 C35 35.0(4) ?
C32 Ti3 C35 57.4(6) ?
C34 Ti3 C35 35.2(4) ?
O2 Ti3 C33 111.0(6) ?
O3 Ti3 C33 138.8(6) ?
C31 Ti3 C33 58.5(5) ?
C32 Ti3 C33 34.9(4) ?
C34 Ti3 C33 34.5(5) ?
C35 Ti3 C33 57.6(5) ?
C31 Ti3 I3 146.2(4) ?
C32 Ti3 I3 116.6(4) ?
C34 Ti3 I3 91.9(5) ?
C35 Ti3 I3 125.1(4) ?
C33 Ti3 I3 87.8(4) ?
C32 C31 C35 107.0(13) ?
C32 C31 C36 126.1(14) ?
C35 C31 C36 126.9(14) ?
C32 C31 Ti3 73.2(9) ?
C35 C31 Ti3 74.0(10) ?
C36 C31 Ti3 117.3(12) ?
C31 C32 C33 109.2(12) ?
C31 C32 Ti3 71.7(9) ?
C33 C32 Ti3 73.9(8) ?
C34 C33 C32 107.4(12) ?
C34 C33 Ti3 71.4(10) ?
C32 C33 Ti3 71.2(8) ?
C33 C34 C35 107.7(11) ?
C33 C34 Ti3 74.1(10) ?
C35 C34 Ti3 73.1(11) ?
C31 C35 C34 108.5(12) ?
C31 C35 Ti3 71.0(10) ?
C34 C35 Ti3 71.7(11) ?
O3 Ti4 C45 94.4(6) ?
O4 Ti4 C45 106.9(6) ?
O3 Ti4 C43 143.6(6) ?
O4 Ti4 C43 105.7(6) ?
C45 Ti4 C43 57.8(5) ?
O3 Ti4 C42 111.7(6) ?
O4 Ti4 C42 140.6(6) ?
C45 Ti4 C42 57.1(5) ?
C43 Ti4 C42 34.9(4) ?
O3 Ti4 C44 128.6(7) ?
O4 Ti4 C44 88.8(6) ?
C45 Ti4 C44 34.9(4) ?
C43 Ti4 C44 34.3(5) ?
C42 Ti4 C44 57.0(5) ?
O3 Ti4 C41 85.9(6) ?
O4 Ti4 C41 141.1(6) ?
C45 Ti4 C41 34.3(4) ?
C43 Ti4 C41 57.8(5) ?
C42 Ti4 C41 34.3(4) ?
C44 Ti4 C41 57.3(5) ?
C45 Ti4 I4 143.8(4) ?
C43 Ti4 I4 91.8(5) ?
C42 Ti4 I4 86.8(4) ?
C44 Ti4 I4 124.5(5) ?
C41 Ti4 I4 114.7(4) ?
C45 C41 C42 106.8(13) ?
C45 C41 C46 129.1(15) ?
C42 C41 C46 124.1(14) ?
C45 C41 Ti4 71.0(9) ?
C42 C41 Ti4 71.4(9) ?
C46 C41 Ti4 121.9(12) ?
C41 C42 C43 109.2(12) ?
C41 C42 Ti4 74.3(9) ?
C43 C42 Ti4 72.3(8) ?
C44 C43 C42 107.1(12) ?
C44 C43 Ti4 73.3(10) ?
C42 C43 Ti4 72.8(8) ?
C43 C44 C45 108.3(11) ?
C43 C44 Ti4 72.4(10) ?
C45 C44 Ti4 72.0(10) ?
C41 C45 C44 108.5(12) ?
C41 C45 Ti4 74.7(9) ?
C44 C45 Ti4 73.1(11) ?

loop_
_geom_bond_atom_site_label_1
_geom_bond_atom_site_label_2
_geom_bond_site_symmetry_2
_geom_bond_distance
_geom_bond_publ_flag
I1 Ti1 . 2.673(4) y
Ti1 O4 . 1.763(15) y
Ti1 O1 . 1.807(15) y
O1 Ti2 . 1.820(14) y
Ti2 O2 . 1.826(15) y
Ti2 I2 . 2.669(4) y
I3 Ti3 . 2.657(4) y
Ti3 O2 . 1.795(15) y
Ti3 O3 . 1.808(13) y
O3 Ti4 . 1.801(14) y
Ti4 O4 . 1.845(15) y
Ti4 I4 . 2.670(4) y
X1A Ti1 . 2.031 y
X1B Ti2 . 2.031 y
X1C Ti3 . 2.018 y
X1D Ti4 . 2.041 y
Ti1 C15 . 2.306(19) ?
Ti1 C14 . 2.329(19) ?
Ti1 C13 . 2.353(16) ?
Ti1 C12 . 2.391(16) ?
Ti1 C11 . 2.402(17) ?
C11 C15 . 1.399(15) ?
C11 C12 . 1.401(15) ?
C11 C16 . 1.499(18) ?
C12 C13 . 1.425(15) ?
C13 C14 . 1.391(18) ?
C14 C15 . 1.409(16) ?
Ti2 C21 . 2.318(17) ?
Ti2 C22 . 2.323(17) ?
Ti2 C23 . 2.365(17) ?
Ti2 C25 . 2.380(18) ?
Ti2 C24 . 2.400(19) ?
C21 C25 . 1.401(15) ?
C21 C22 . 1.408(15) ?
C21 C26 . 1.499(18) ?
C22 C23 . 1.418(15) ?
C23 C24 . 1.397(18) ?
C24 C25 . 1.412(15) ?
Ti3 C31 . 2.321(18) ?
Ti3 C32 . 2.340(18) ?
Ti3 C34 . 2.34(2) ?
Ti3 C35 . 2.36(2) ?
Ti3 C33 . 2.375(18) ?
C31 C32 . 1.402(15) ?
C31 C35 . 1.406(15) ?
C31 C36 . 1.498(18) ?
C32 C33 . 1.415(16) ?
C33 C34 . 1.401(19) ?
C34 C35 . 1.421(16) ?
Ti4 C45 . 2.349(19) ?
Ti4 C43 . 2.353(18) ?
Ti4 C42 . 2.358(17) ?
Ti4 C44 . 2.36(2) ?
Ti4 C41 . 2.397(17) ?
C41 C45 . 1.399(15) ?
C41 C42 . 1.403(15) ?
C41 C46 . 1.503(18) ?
C42 C43 . 1.412(15) ?
C43 C44 . 1.391(19) ?
C44 C45 . 1.415(15) ?
